data_2222916
loop_
_publ_author_name
'Saeed, Aamer'
'Fl\"orke, Ulrich'

_publ_section_title
;
 3,4,5-Trimethoxy-<i>N</i>-(2-methoxyphenyl)benzamide
;
_journal_coeditor_code WM2245
_journal_issue 8
_journal_name_full 'Acta Crystallographica Section E'
_journal_page_first o1948
_journal_paper_doi 10.1107/S1600536809027974
_journal_volume 65
_journal_year 2009
_chemical_formula_iupac 'C17 H19 N O5'
_chemical_formula_moiety 'C17 H19 N O5'
_chemical_formula_sum 'C17 H19 N O5'
_chemical_formula_weight 317.33
_chemical_name_systematic
;
3,4,5-Trimethoxy-<i>N</i>-(2-methoxyphenyl)benzamide
;
_space_group_IT_number 29
_symmetry_cell_setting orthorhombic
_symmetry_space_group_name_Hall 'P 2c -2ac'
_symmetry_space_group_name_H-M 'P c a 21'
_atom_sites_solution_hydrogens difmap
_atom_sites_solution_primary direct
_atom_sites_solution_secondary difmap
_audit_creation_method SHELXL-97
_cell_angle_alpha 90.00
_cell_angle_beta 90.00
_cell_angle_gamma 90.00
_cell_formula_units_Z 4
_cell_length_a 7.409(2)
_cell_length_b 22.522(6)
_cell_length_c 9.681(3)
_cell_measurement_reflns_used 887
_cell_measurement_temperature 120(2)
_cell_measurement_theta_max 27.55
_cell_measurement_theta_min 2.88
_cell_volume 1615.4(8)
_computing_cell_refinement 'SAINT (Bruker, 2002)'
_computing_data_collection 'SMART (Bruker, 2002)'
_computing_data_reduction 'SAINT (Bruker, 2002)'
_computing_molecular_graphics 'SHELXTL (Sheldrick, 2008)'
_computing_publication_material 'SHELXTL (Sheldrick, 2008)'
_computing_structure_refinement 'SHELXL97 (Sheldrick, 2008)'
_computing_structure_solution 'SHELXS97 (Sheldrick, 2008)'
_diffrn_ambient_temperature 120(2)
_diffrn_measured_fraction_theta_full 1.000
_diffrn_measured_fraction_theta_max 1.000
_diffrn_measurement_device_type 'Bruker SMART APEX'
_diffrn_measurement_method '\f and \w'
_diffrn_radiation_monochromator graphite
_diffrn_radiation_source 'sealed tube'
_diffrn_radiation_type MoK\a
_diffrn_radiation_wavelength 0.71073
_diffrn_reflns_av_R_equivalents 0.0466
_diffrn_reflns_av_sigmaI/netI 0.0305
_diffrn_reflns_limit_h_max 9
_diffrn_reflns_limit_h_min -9
_diffrn_reflns_limit_k_max 25
_diffrn_reflns_limit_k_min -29
_diffrn_reflns_limit_l_max 12
_diffrn_reflns_limit_l_min -12
_diffrn_reflns_number 13253
_diffrn_reflns_theta_full 27.88
_diffrn_reflns_theta_max 27.88
_diffrn_reflns_theta_min 1.81
_diffrn_standards_number 0
_exptl_absorpt_coefficient_mu 0.096
_exptl_absorpt_correction_T_max 0.9810
_exptl_absorpt_correction_T_min 0.9534
_exptl_absorpt_correction_type multi-scan
_exptl_absorpt_process_details '(SADABS; Sheldrick, 2004)'
_exptl_crystal_colour colourless
_exptl_crystal_density_diffrn 1.305
_exptl_crystal_density_method 'not measured'
_exptl_crystal_description prism
_exptl_crystal_F_000 672
_exptl_crystal_size_max 0.50
_exptl_crystal_size_mid 0.44
_exptl_crystal_size_min 0.20
_refine_diff_density_max 0.371
_refine_diff_density_min -0.198
_refine_ls_extinction_method none
_refine_ls_goodness_of_fit_ref 1.132
_refine_ls_hydrogen_treatment mixed
_refine_ls_matrix_type full
_refine_ls_number_parameters 216
_refine_ls_number_reflns 2050
_refine_ls_number_restraints 2
_refine_ls_restrained_S_all 1.131
_refine_ls_R_factor_all 0.0547
_refine_ls_R_factor_gt 0.0509
_refine_ls_shift/su_max 0.000
_refine_ls_shift/su_mean 0.000
_refine_ls_structure_factor_coef Fsqd
_refine_ls_weighting_details 'w=1/[\s^2^(Fo^2^)+(0.0648P)^2^+0.6933P] where P=(Fo^2^+2Fc^2^)/3'
_refine_ls_weighting_scheme calc
_refine_ls_wR_factor_gt 0.1238
_refine_ls_wR_factor_ref 0.1255
_reflns_number_gt 1902
_reflns_number_total 2050
_reflns_threshold_expression I>2\s(I)
_cod_data_source_file wm2245.cif
_cod_data_source_block I
_cod_depositor_comments
;
The following automatic conversions were performed:
'_symmetry_cell_setting' value 'Orthorhombic' changed to 'orthorhombic'
according to '/home/saulius/struct/CIF-dictionaries/cif_core.dic'
dictionary named 'cif_core.dic' version 2.4.1 from 2010-06-29.

Automatic conversion script
Id: cif_fix_enum 1527 2010-12-29 10:47:43Z saulius 

The following automatic conversions were performed:

'_symmetry_cell_setting' value 'Orthorhombic' changed to
'orthorhombic' according to
/home/saulius/struct/CIF-dictionaries/cif_core.dic dictionary named
'cif_core.dic' version 2.4.1 from 2010-06-29.

Automatic conversion script
Id: cif_fix_values 1715 2011-07-08 13:25:40Z adriana 
;
_cod_original_cell_volume 1615.4(7)
_cod_database_code 2222916
_cod_database_fobs_code 2222916

loop_
_symmetry_equiv_pos_as_xyz
'x, y, z'
'-x, -y, z+1/2'
'x+1/2, -y, z'
'-x+1/2, y, z+1/2'

loop_
_atom_site_type_symbol
_atom_site_label
_atom_site_fract_x
_atom_site_fract_y
_atom_site_fract_z
_atom_site_U_iso_or_equiv
_atom_site_adp_type
_atom_site_calc_flag
_atom_site_refinement_flags
_atom_site_occupancy
_atom_site_disorder_assembly
_atom_site_disorder_group
O O1 0.1314(3) 0.22502(9) 1.0268(2) 0.0232(5) Uani d . 1 . .
O O2 -0.0063(3) 0.16331(10) 0.5858(2) 0.0246(5) Uani d . 1 . .
O O3 0.7319(3) 0.33720(9) 0.7087(2) 0.0258(5) Uani d . 1 . .
O O4 0.6652(3) 0.43489(9) 0.8620(3) 0.0246(5) Uani d . 1 . .
O O5 0.4036(3) 0.43643(9) 1.0503(3) 0.0263(5) Uani d . 1 . .
N N1 0.1909(3) 0.19743(11) 0.8055(3) 0.0199(5) Uani d D 1 . .
H H1 0.232(7) 0.2095(18) 0.723(3) 0.053(13) Uiso d D 1 . .
C C1 0.2067(3) 0.23480(13) 0.9166(3) 0.0186(6) Uani d . 1 . .
C C2 0.0968(3) 0.14253(13) 0.8110(3) 0.0189(6) Uani d . 1 . .
C C3 0.1076(4) 0.10537(14) 0.9251(4) 0.0242(6) Uani d . 1 . .
H H3A 0.1804 0.1163 1.0018 0.029 Uiso calc R 1 . .
C C4 0.0117(4) 0.05177(14) 0.9278(4) 0.0285(7) Uani d . 1 . .
H H4A 0.0179 0.0268 1.0068 0.034 Uiso calc R 1 . .
C C5 -0.0923(4) 0.03511(14) 0.8150(4) 0.0294(7) Uani d . 1 . .
H H5A -0.1575 -0.0012 0.8169 0.035 Uiso calc R 1 . .
C C6 -0.1012(4) 0.07152(14) 0.6989(4) 0.0270(7) Uani d . 1 . .
H H6A -0.1718 0.0598 0.6217 0.032 Uiso calc R 1 . .
C C7 -0.0069(4) 0.12518(13) 0.6956(3) 0.0211(6) Uani d . 1 . .
C C8 -0.1114(5) 0.14694(18) 0.4675(4) 0.0382(9) Uani d . 1 . .
H H8A -0.0681 0.1089 0.4312 0.057 Uiso calc R 1 . .
H H8B -0.0996 0.1776 0.3961 0.057 Uiso calc R 1 . .
H H8C -0.2385 0.1432 0.4942 0.057 Uiso calc R 1 . .
C C9 0.3260(4) 0.28794(12) 0.8974(3) 0.0167(5) Uani d . 1 . .
C C10 0.4689(4) 0.28683(13) 0.8036(3) 0.0183(5) Uani d . 1 . .
H H10A 0.4859 0.2532 0.7457 0.022 Uiso calc R 1 . .
C C11 0.5872(4) 0.33511(13) 0.7945(3) 0.0181(5) Uani d . 1 . .
C C12 0.5583(4) 0.38548(13) 0.8771(3) 0.0204(6) Uani d . 1 . .
C C13 0.4143(4) 0.38603(12) 0.9724(3) 0.0194(6) Uani d . 1 . .
C C14 0.2986(4) 0.33723(12) 0.9835(3) 0.0190(6) Uani d . 1 . .
H H14A 0.2026 0.3374 1.0486 0.023 Uiso calc R 1 . .
C C15 0.7858(5) 0.28235(14) 0.6464(4) 0.0328(8) Uani d . 1 . .
H H15A 0.7979 0.2518 0.7179 0.049 Uiso calc R 1 . .
H H15B 0.9019 0.2877 0.5995 0.049 Uiso calc R 1 . .
H H15C 0.6945 0.2700 0.5790 0.049 Uiso calc R 1 . .
C C16 0.8392(5) 0.42964(16) 0.9272(5) 0.0367(9) Uani d . 1 . .
H H16A 0.8234 0.4255 1.0273 0.055 Uiso calc R 1 . .
H H16B 0.9109 0.4652 0.9077 0.055 Uiso calc R 1 . .
H H16C 0.9018 0.3946 0.8911 0.055 Uiso calc R 1 . .
C C17 0.2685(5) 0.43817(14) 1.1558(4) 0.0323(7) Uani d . 1 . .
H H17A 0.1487 0.4352 1.1135 0.048 Uiso calc R 1 . .
H H17B 0.2779 0.4757 1.2067 0.048 Uiso calc R 1 . .
H H17C 0.2865 0.4049 1.2195 0.048 Uiso calc R 1 . .

loop_
_atom_site_aniso_label
_atom_site_aniso_U_11
_atom_site_aniso_U_22
_atom_site_aniso_U_33
_atom_site_aniso_U_12
_atom_site_aniso_U_13
_atom_site_aniso_U_23
O1 0.0229(10) 0.0307(11) 0.0159(10) -0.0039(8) 0.0057(9) -0.0036(9)
O2 0.0247(11) 0.0311(11) 0.0179(10) -0.0079(9) -0.0033(8) -0.0018(9)
O3 0.0239(10) 0.0295(10) 0.0242(12) -0.0046(9) 0.0100(10) -0.0015(9)
O4 0.0241(10) 0.0229(11) 0.0268(11) -0.0044(8) 0.0023(9) 0.0033(9)
O5 0.0285(11) 0.0234(10) 0.0270(13) -0.0027(8) 0.0081(10) -0.0053(9)
N1 0.0205(11) 0.0271(12) 0.0121(11) -0.0043(9) 0.0007(10) -0.0019(10)
C1 0.0142(12) 0.0266(14) 0.0150(13) 0.0016(10) -0.0024(10) -0.0014(11)
C2 0.0150(12) 0.0240(14) 0.0176(14) 0.0001(10) 0.0058(11) -0.0033(12)
C3 0.0207(14) 0.0289(15) 0.0231(16) 0.0044(11) 0.0028(12) -0.0002(12)
C4 0.0266(15) 0.0269(15) 0.0320(18) 0.0057(12) 0.0090(14) 0.0062(14)
C5 0.0242(14) 0.0203(14) 0.044(2) -0.0035(11) 0.0069(15) -0.0030(14)
C6 0.0223(14) 0.0281(15) 0.0307(18) -0.0025(12) 0.0014(13) -0.0079(13)
C7 0.0180(13) 0.0242(14) 0.0211(15) 0.0006(11) 0.0042(11) -0.0033(12)
C8 0.0381(19) 0.049(2) 0.0276(18) -0.0158(16) -0.0144(16) 0.0038(17)
C9 0.0160(12) 0.0243(13) 0.0098(12) -0.0004(10) -0.0027(10) -0.0004(10)
C10 0.0207(12) 0.0245(13) 0.0098(12) 0.0018(10) -0.0005(11) -0.0018(11)
C11 0.0163(11) 0.0272(14) 0.0107(13) 0.0006(10) 0.0026(10) 0.0014(11)
C12 0.0223(13) 0.0218(14) 0.0171(14) 0.0000(11) -0.0036(11) 0.0038(11)
C13 0.0197(13) 0.0228(14) 0.0156(14) 0.0015(10) -0.0031(11) 0.0001(12)
C14 0.0178(12) 0.0275(14) 0.0118(12) 0.0025(10) -0.0008(11) -0.0007(11)
C15 0.0301(17) 0.0315(15) 0.0368(19) -0.0044(12) 0.0173(16) -0.0034(16)
C16 0.0308(17) 0.0338(19) 0.045(2) -0.0093(14) -0.0069(17) 0.0000(16)
C17 0.0352(17) 0.0316(15) 0.0300(18) -0.0030(14) 0.0107(16) -0.0127(15)

loop_
_atom_type_symbol
_atom_type_description
_atom_type_scat_dispersion_real
_atom_type_scat_dispersion_imag
_atom_type_scat_source
C C 0.0033 0.0016 'International Tables Vol C Tables 4.2.6.8 and 6.1.1.4'
H H 0.0000 0.0000 'International Tables Vol C Tables 4.2.6.8 and 6.1.1.4'
N N 0.0061 0.0033 'International Tables Vol C Tables 4.2.6.8 and 6.1.1.4'
O O 0.0106 0.0060 'International Tables Vol C Tables 4.2.6.8 and 6.1.1.4'

loop_
_geom_angle_atom_site_label_1
_geom_angle_atom_site_label_2
_geom_angle_atom_site_label_3
_geom_angle_site_symmetry_1
_geom_angle_site_symmetry_3
_geom_angle
_geom_angle_publ_flag
C7 O2 C8 . . 117.3(2) ?
C11 O3 C15 . . 116.7(2) ?
C12 O4 C16 . . 113.8(3) ?
C13 O5 C17 . . 117.3(2) ?
C1 N1 C2 . . 123.1(2) ?
C1 N1 H1 . . 119(3) ?
C2 N1 H1 . . 118(3) ?
O1 C1 N1 . . 122.3(3) ?
O1 C1 C9 . . 121.4(3) ?
N1 C1 C9 . . 116.3(2) ?
C3 C2 C7 . . 119.7(3) ?
C3 C2 N1 . . 121.8(3) ?
C7 C2 N1 . . 118.6(3) ?
C2 C3 C4 . . 120.3(3) ?
C2 C3 H3A . . 119.8 ?
C4 C3 H3A . . 119.8 ?
C5 C4 C3 . . 120.0(3) ?
C5 C4 H4A . . 120.0 ?
C3 C4 H4A . . 120.0 ?
C4 C5 C6 . . 120.1(3) ?
C4 C5 H5A . . 119.9 ?
C6 C5 H5A . . 119.9 ?
C5 C6 C7 . . 120.3(3) ?
C5 C6 H6A . . 119.8 ?
C7 C6 H6A . . 119.8 ?
O2 C7 C6 . . 124.3(3) ?
O2 C7 C2 . . 116.1(2) ?
C6 C7 C2 . . 119.6(3) ?
O2 C8 H8A . . 109.5 ?
O2 C8 H8B . . 109.5 ?
H8A C8 H8B . . 109.5 ?
O2 C8 H8C . . 109.5 ?
H8A C8 H8C . . 109.5 ?
H8B C8 H8C . . 109.5 ?
C10 C9 C14 . . 120.7(3) ?
C10 C9 C1 . . 120.9(2) ?
C14 C9 C1 . . 118.2(2) ?
C9 C10 C11 . . 120.1(3) ?
C9 C10 H10A . . 119.9 ?
C11 C10 H10A . . 119.9 ?
O3 C11 C10 . . 124.1(3) ?
O3 C11 C12 . . 116.2(2) ?
C10 C11 C12 . . 119.8(3) ?
O4 C12 C11 . . 120.4(3) ?
O4 C12 C13 . . 119.9(3) ?
C11 C12 C13 . . 119.7(3) ?
O5 C13 C14 . . 125.1(3) ?
O5 C13 C12 . . 114.4(2) ?
C14 C13 C12 . . 120.5(3) ?
C13 C14 C9 . . 119.1(3) ?
C13 C14 H14A . . 120.4 ?
C9 C14 H14A . . 120.4 ?
O3 C15 H15A . . 109.5 ?
O3 C15 H15B . . 109.5 ?
H15A C15 H15B . . 109.5 ?
O3 C15 H15C . . 109.5 ?
H15A C15 H15C . . 109.5 ?
H15B C15 H15C . . 109.5 ?
O4 C16 H16A . . 109.5 ?
O4 C16 H16B . . 109.5 ?
H16A C16 H16B . . 109.5 ?
O4 C16 H16C . . 109.5 ?
H16A C16 H16C . . 109.5 ?
H16B C16 H16C . . 109.5 ?
O5 C17 H17A . . 109.5 ?
O5 C17 H17B . . 109.5 ?
H17A C17 H17B . . 109.5 ?
O5 C17 H17C . . 109.5 ?
H17A C17 H17C . . 109.5 ?
H17B C17 H17C . . 109.5 ?

loop_
_geom_bond_atom_site_label_1
_geom_bond_atom_site_label_2
_geom_bond_site_symmetry_2
_geom_bond_distance
_geom_bond_publ_flag
O1 C1 . 1.224(4) ?
O2 C7 . 1.366(4) ?
O2 C8 . 1.434(4) ?
O3 C11 . 1.357(3) ?
O3 C15 . 1.432(4) ?
O4 C12 . 1.374(4) ?
O4 C16 . 1.441(4) ?
O5 C13 . 1.365(4) ?
O5 C17 . 1.431(4) ?
N1 C1 . 1.371(4) ?
N1 C2 . 1.420(4) ?
N1 H1 . 0.895(10) ?
C1 C9 . 1.500(4) ?
C2 C3 . 1.388(4) ?
C2 C7 . 1.412(4) ?
C3 C4 . 1.401(5) ?
C3 H3A . 0.9500 ?
C4 C5 . 1.389(5) ?
C4 H4A . 0.9500 ?
C5 C6 . 1.392(5) ?
C5 H5A . 0.9500 ?
C6 C7 . 1.396(4) ?
C6 H6A . 0.9500 ?
C8 H8A . 0.9800 ?
C8 H8B . 0.9800 ?
C8 H8C . 0.9800 ?
C9 C10 . 1.395(4) ?
C9 C14 . 1.403(4) ?
C10 C11 . 1.400(4) ?
C10 H10A . 0.9500 ?
C11 C12 . 1.404(4) ?
C12 C13 . 1.410(4) ?
C13 C14 . 1.398(4) ?
C14 H14A . 0.9500 ?
C15 H15A . 0.9800 ?
C15 H15B . 0.9800 ?
C15 H15C . 0.9800 ?
C16 H16A . 0.9800 ?
C16 H16B . 0.9800 ?
C16 H16C . 0.9800 ?
C17 H17A . 0.9800 ?
C17 H17B . 0.9800 ?
C17 H17C . 0.9800 ?

loop_
_geom_hbond_atom_site_label_D
_geom_hbond_atom_site_label_H
_geom_hbond_atom_site_label_A
_geom_hbond_site_symmetry_A
_geom_hbond_distance_DH
_geom_hbond_distance_HA
_geom_hbond_distance_DA
_geom_hbond_angle_DHA
N1 H1 O1 4_554 0.895(10) 2.182(14) 3.066(4) 169(4)

loop_
_geom_torsion_atom_site_label_1
_geom_torsion_atom_site_label_2
_geom_torsion_atom_site_label_3
_geom_torsion_atom_site_label_4
_geom_torsion_site_symmetry_1
_geom_torsion_site_symmetry_2
_geom_torsion_site_symmetry_3
_geom_torsion_site_symmetry_4
_geom_torsion
_geom_torsion_publ_flag
C2 N1 C1 O1 . . . . -4.4(4) ?
C2 N1 C1 C9 . . . . 174.0(2) ?
C1 N1 C2 C3 . . . . -39.8(4) ?
C1 N1 C2 C7 . . . . 141.6(3) ?
C7 C2 C3 C4 . . . . -2.0(4) ?
N1 C2 C3 C4 . . . . 179.4(3) ?
C2 C3 C4 C5 . . . . 1.1(5) ?
C3 C4 C5 C6 . . . . 0.1(5) ?
C4 C5 C6 C7 . . . . -0.5(5) ?
C8 O2 C7 C6 . . . . 0.7(4) ?
C8 O2 C7 C2 . . . . -179.6(3) ?
C5 C6 C7 O2 . . . . 179.2(3) ?
C5 C6 C7 C2 . . . . -0.4(4) ?
C3 C2 C7 O2 . . . . -178.0(2) ?
N1 C2 C7 O2 . . . . 0.6(4) ?
C3 C2 C7 C6 . . . . 1.7(4) ?
N1 C2 C7 C6 . . . . -179.7(3) ?
O1 C1 C9 C10 . . . . 151.4(3) ?
N1 C1 C9 C10 . . . . -27.1(4) ?
O1 C1 C9 C14 . . . . -24.0(4) ?
N1 C1 C9 C14 . . . . 157.6(2) ?
C14 C9 C10 C11 . . . . 0.1(4) ?
C1 C9 C10 C11 . . . . -175.1(3) ?
C15 O3 C11 C10 . . . . -13.4(4) ?
C15 O3 C11 C12 . . . . 167.1(3) ?
C9 C10 C11 O3 . . . . 178.4(3) ?
C9 C10 C11 C12 . . . . -2.0(4) ?
C16 O4 C12 C11 . . . . -78.5(4) ?
C16 O4 C12 C13 . . . . 103.9(3) ?
O3 C11 C12 O4 . . . . 4.5(4) ?
C10 C11 C12 O4 . . . . -175.1(3) ?
O3 C11 C12 C13 . . . . -177.9(3) ?
C10 C11 C12 C13 . . . . 2.5(4) ?
C17 O5 C13 C14 . . . . 3.1(4) ?
C17 O5 C13 C12 . . . . -175.6(3) ?
O4 C12 C13 O5 . . . . -4.6(4) ?
C11 C12 C13 O5 . . . . 177.7(3) ?
O4 C12 C13 C14 . . . . 176.6(3) ?
C11 C12 C13 C14 . . . . -1.1(4) ?
O5 C13 C14 C9 . . . . -179.5(3) ?
C12 C13 C14 C9 . . . . -0.8(4) ?
C10 C9 C14 C13 . . . . 1.3(4) ?
C1 C9 C14 C13 . . . . 176.7(2) ?

loop_
_cod_related_entry_id
_cod_related_entry_database
_cod_related_entry_code
1 ChemSpider 172491
